data_4312366
loop_
_publ_author_name
'S\/oren B. Rasmussen'
'Rikke Mattsson Rasmussen'
'Rasmus Fehrmann'
'Kurt Nielsen'

_publ_section_title
;
 Crystal Structure and Spectroscopic Characterization of K8(VO)2O(SO4)6
;
_journal_name_full 'Inorganic Chemistry'
_journal_page_first 7123
_journal_page_last 7128
_journal_paper_doi 10.1021/ic0301674
_journal_volume 42
_journal_year 2003
_chemical_formula_sum 'K8 O27 S6 V2'
_chemical_formula_weight 1039.04
_chemical_name_systematic
;
  ?
;
_space_group_IT_number 4
_symmetry_cell_setting monoclinic
_symmetry_space_group_name_Hall 'P 2yb'
_symmetry_space_group_name_H-M 'P 1 21 1'
_atom_sites_solution_hydrogens geom
_atom_sites_solution_primary direct
_atom_sites_solution_secondary difmap
_audit_creation_method SHELXL-97
_cell_angle_alpha 90.00
_cell_angle_beta 90.2860(10)
_cell_angle_gamma 90.00
_cell_formula_units_Z 4
_cell_length_a 13.5973(9)
_cell_length_b 13.9288(9)
_cell_length_c 14.0516(9)
_cell_measurement_temperature 568(2)
_cell_volume 2661.3(3)
_computing_structure_refinement 'SHELXL-97 (Sheldrick, 1997)'
_computing_structure_solution 'SHELXS-97 (Sheldrick, 1990)'
_diffrn_ambient_temperature 293(2)
_diffrn_radiation_monochromator graphite
_diffrn_radiation_source 'fine-focus sealed tube'
_diffrn_radiation_type MoK\a
_diffrn_radiation_wavelength 0.71073
_diffrn_reflns_av_R_equivalents 0.0523
_diffrn_reflns_av_sigmaI/netI 0.0890
_diffrn_reflns_limit_h_max 19
_diffrn_reflns_limit_h_min -19
_diffrn_reflns_limit_k_max 8
_diffrn_reflns_limit_k_min -19
_diffrn_reflns_limit_l_max 19
_diffrn_reflns_limit_l_min -19
_diffrn_reflns_number 20232
_diffrn_reflns_theta_max 30.21
_diffrn_reflns_theta_min 1.45
_exptl_absorpt_coefficient_mu 1.268
_exptl_crystal_density_diffrn 1.297
_exptl_crystal_density_method 'not measured'
_exptl_crystal_F_000 1020
_refine_ls_abs_structure_details 'Flack H D (1983), Acta Cryst. A39, 876-881'
_refine_ls_abs_structure_Flack 0.00
_refine_ls_extinction_method none
_refine_ls_goodness_of_fit_ref 0.947
_refine_ls_hydrogen_treatment mixed
_refine_ls_matrix_type full
_refine_ls_number_parameters 782
_refine_ls_number_reflns 9624
_refine_ls_number_restraints 1
_refine_ls_restrained_S_all 0.947
_refine_ls_R_factor_all 0.0772
_refine_ls_R_factor_gt 0.0417
_refine_ls_shift/su_max 0.053
_refine_ls_shift/su_mean 0.001
_refine_ls_structure_factor_coef Fsqd
_refine_ls_weighting_details 'calc w=1/[\s^2^(Fo^2^)+(0.0338P)^2^+0.0000P] where P=(Fo^2^+2Fc^2^)/3'
_refine_ls_weighting_scheme calc
_refine_ls_wR_factor_gt 0.0749
_refine_ls_wR_factor_ref 0.0859
_reflns_number_gt 7058
_reflns_number_total 9624
_reflns_threshold_expression >2sigma(I)
_cod_data_source_file ic0301674.cif
_cod_data_source_block shelxl
_cod_database_code 4312366

loop_
_symmetry_equiv_pos_as_xyz
'x, y, z'
'-x, y+1/2, -z'

loop_
_atom_site_label
_atom_site_type_symbol
_atom_site_fract_x
_atom_site_fract_y
_atom_site_fract_z
_atom_site_U_iso_or_equiv
_atom_site_adp_type
_atom_site_occupancy
_atom_site_symmetry_multiplicity
_atom_site_calc_flag
_atom_site_refinement_flags
_atom_site_disorder_assembly
_atom_site_disorder_group
V1A V 0.89581(12) 0.41952(13) 0.36885(10) 0.0173(3) Uani 1 1 d . . .
V2A V 0.90464(11) 0.42261(12) 0.12397(10) 0.0152(3) Uani 1 1 d . . .
O1A O 0.8643(4) 0.4161(5) 0.2457(5) 0.0192(13) Uani 1 1 d . . .
O2A O 0.8106(5) 0.4859(6) 0.4053(4) 0.0349(18) Uani 1 1 d . . .
O3A O 0.8521(5) 0.3275(4) 0.0849(4) 0.0249(15) Uani 1 1 d . . .
O4A O 1.0278(5) 0.3597(5) 0.1627(4) 0.0255(16) Uani 1 1 d . . .
O5A O 0.9820(4) 0.5530(5) 0.1733(4) 0.0226(15) Uani 1 1 d . . .
O6A O 0.9967(5) 0.5182(5) 0.3416(4) 0.0295(18) Uani 1 1 d . . .
O7A O 1.0223(5) 0.3199(5) 0.3295(4) 0.0325(19) Uani 1 1 d . . .
S1A S 1.05113(17) 0.28313(18) 0.23693(15) 0.0181(5) Uani 1 1 d . . .
S2A S 1.02718(17) 0.58354(17) 0.26320(15) 0.0172(5) Uani 1 1 d . . .
O11A O 1.1578(4) 0.2698(5) 0.2323(4) 0.0269(17) Uani 1 1 d . . .
O12A O 0.9987(5) 0.1965(5) 0.2115(5) 0.0350(18) Uani 1 1 d . . .
O21A O 0.9942(5) 0.6789(5) 0.2887(5) 0.0318(17) Uani 1 1 d . . .
O22A O 1.1333(5) 0.5814(6) 0.2599(4) 0.0300(16) Uani 1 1 d . . .
S3A S 0.77526(17) 0.60187(18) 0.03361(16) 0.0180(5) Uani 1 1 d . . .
O31A O 0.8025(4) 0.5061(5) 0.0837(4) 0.0281(16) Uani 1 1 d . . .
O32A O 1.2979(5) 0.0743(5) 0.0365(5) 0.0309(17) Uani 1 1 d . . .
O33A O 0.7350(6) 0.6640(6) 0.1049(5) 0.048(2) Uani 1 1 d . . .
O34A O 1.1407(5) 0.1399(6) 0.0115(5) 0.0322(18) Uani 1 1 d . . .
S4A S 0.97829(17) 0.40877(18) -0.08831(15) 0.0170(5) Uani 1 1 d . . .
O41A O 0.9797(5) 0.4548(5) 0.0103(4) 0.0182(14) Uani 1 1 d . . .
O42A O 1.1232(5) -0.1043(6) 0.1183(5) 0.0298(18) Uani 1 1 d . . .
O43A O 1.0310(5) 0.3191(5) -0.0799(5) 0.0330(18) Uani 1 1 d . . .
O44A O 0.9704(5) -0.0234(6) 0.1462(5) 0.0336(19) Uani 1 1 d . . .
S5A S 0.96957(18) 0.45661(17) 0.58515(15) 0.0177(5) Uani 1 1 d . . .
O51A O 0.9666(5) 0.4047(5) 0.4880(4) 0.0236(15) Uani 1 1 d . . .
O52A O 1.0275(5) 0.3941(5) 0.6475(5) 0.0304(17) Uani 1 1 d . . .
O53A O 1.0183(6) 0.5485(5) 0.5681(5) 0.0377(19) Uani 1 1 d . . .
O54A O 0.8708(5) 0.4672(6) 0.6206(5) 0.0292(17) Uani 1 1 d . . .
S6A S 0.77730(17) 0.24518(17) 0.46880(16) 0.0172(5) Uani 1 1 d . . .
O61A O 0.8329(5) 0.2981(5) 0.3917(4) 0.0347(18) Uani 1 1 d . . .
O62A O 0.8478(5) 0.2004(6) 0.5316(5) 0.0362(19) Uani 1 1 d . . .
O63A O 0.7164(5) 0.3107(6) 0.5220(6) 0.042(2) Uani 1 1 d . . .
O64A O 0.7190(5) 0.1749(5) 0.4175(5) 0.0351(18) Uani 1 1 d . . .
V1B V 1.59353(12) -0.06952(12) 0.36797(11) 0.0168(4) Uani 1 1 d . . .
V2B V 1.58792(12) -0.08272(12) 0.12522(11) 0.0169(3) Uani 1 1 d . . .
O1B O 1.6307(4) -0.0752(6) 0.2444(5) 0.0196(12) Uani 1 1 d . . .
O2B O 1.6870(5) -0.0172(5) 0.4080(4) 0.0265(16) Uani 1 1 d . . .
O3B O 1.6793(5) -0.1388(5) 0.0832(5) 0.0292(17) Uani 1 1 d . . .
S1B S 1.44193(18) -0.21832(17) 0.24519(16) 0.0190(5) Uani 1 1 d . . .
O11B O 1.3400(5) -0.2134(6) 0.2132(4) 0.0288(17) Uani 1 1 d . . .
O12B O 1.4644(5) -0.3153(5) 0.2790(5) 0.0301(17) Uani 1 1 d . . .
S2B S 1.44824(17) 0.07052(17) 0.24864(15) 0.0174(5) Uani 1 1 d . . .
O21B O 1.3474(5) 0.0742(6) 0.2797(5) 0.0285(17) Uani 1 1 d . . .
O22B O 1.4818(5) 0.1634(5) 0.2156(5) 0.0317(17) Uani 1 1 d . . .
O4B O 1.5079(5) -0.1978(5) 0.1611(4) 0.0243(16) Uani 1 1 d . . .
O5B O 1.4591(5) -0.0040(5) 0.1739(4) 0.0182(14) Uani 1 1 d . . .
O6B O 1.5107(5) 0.0446(5) 0.3347(4) 0.0256(16) Uani 1 1 d . . .
O7B O 1.4600(4) -0.1471(5) 0.3202(4) 0.0181(14) Uani 1 1 d . . .
S3B S 1.71122(17) 0.09910(18) 0.05030(16) 0.0186(5) Uani 1 1 d . . .
O31B O 1.6220(4) 0.0421(5) 0.0839(4) 0.0222(15) Uani 1 1 d . . .
O32B O 1.6703(5) 0.1792(6) -0.0037(5) 0.0365(19) Uani 1 1 d . . .
O33B O 1.7713(5) 0.0401(6) -0.0103(5) 0.0323(18) Uani 1 1 d . . .
O34B O 1.7637(6) 0.1324(5) 0.1328(5) 0.0369(19) Uani 1 1 d . . .
S4B S 1.51409(19) -0.07741(19) -0.09572(16) 0.0212(5) Uani 1 1 d . . .
O41B O 1.5035(5) -0.0936(5) 0.0109(4) 0.0276(16) Uani 1 1 d . . .
O42B O 1.5099(5) 0.0255(5) -0.1117(5) 0.0359(18) Uani 1 1 d . . .
O43B O 1.6067(5) -0.1170(6) -0.1281(5) 0.0354(19) Uani 1 1 d . . .
O44B O 1.4284(5) -0.1224(6) -0.1354(5) 0.045(2) Uani 1 1 d . . .
S5B S 1.52351(18) -0.05915(18) 0.58883(16) 0.0203(6) Uani 1 1 d . . .
O51B O 1.5191(5) -0.0718(7) 0.4828(5) 0.050(3) Uani 1 1 d . . .
O52B O 1.4517(7) 0.0121(8) 0.6088(7) 0.083(4) Uani 1 1 d . . .
O53B O 1.4933(6) -0.1515(6) 0.6273(6) 0.064(3) Uani 1 1 d . . .
O54B O 1.6227(5) -0.0341(5) 0.6193(5) 0.0257(16) Uani 1 1 d . . .
S6B S 1.71406(17) -0.25043(18) 0.45032(16) 0.0182(5) Uani 1 1 d . . .
O61B O 1.6362(5) -0.1965(5) 0.3938(5) 0.038(2) Uani 1 1 d . . .
O62B O 1.7759(5) -0.1830(5) 0.5004(5) 0.038(2) Uani 1 1 d . . .
O63B O 1.7675(6) -0.3064(6) 0.3811(5) 0.051(2) Uani 1 1 d . . .
O64B O 1.6601(6) -0.3112(6) 0.5152(5) 0.043(2) Uani 1 1 d . . .
K1 K 1.16351(16) 0.06972(16) 0.20550(15) 0.0258(5) Uani 1 1 d . . .
K2 K 0.67632(17) 0.49322(18) 0.55030(15) 0.0270(5) Uani 1 1 d . . .
K3 K 1.31235(16) -0.12606(17) 0.04215(15) 0.0262(5) Uani 1 1 d . . .
K4 K 1.81225(17) -0.14931(19) -0.05098(16) 0.0318(6) Uani 1 1 d . . .
K5 K 1.46285(17) -0.3023(2) 0.47917(17) 0.0352(6) Uani 1 1 d . . .
K6 K 0.86139(18) 0.0787(2) 0.28417(16) 0.0371(6) Uani 1 1 d . . .
K7 K 0.6382(2) 0.5806(3) 0.24763(18) 0.0540(8) Uani 1 1 d . . .
K8 K 1.04413(17) 0.21629(17) 0.51508(16) 0.0270(5) Uani 1 1 d . . .
K9 K 0.53068(17) 0.67462(18) -0.01418(17) 0.0323(5) Uani 1 1 d . . .
K10 K 0.33931(16) 0.28023(16) 0.29898(16) 0.0277(5) Uani 1 1 d . . .
K11 K 0.32211(17) 0.57215(18) 0.19780(16) 0.0314(5) Uani 1 1 d . . .
K12 K 0.17556(17) 0.49414(18) 0.44169(16) 0.0302(5) Uani 1 1 d . . .
K13 K 0.16019(17) 0.79254(17) 0.29136(15) 0.0273(5) Uani 1 1 d . . .
K14 K 0.84516(19) 0.7887(2) 0.22680(17) 0.0403(6) Uani 1 1 d . . .
K15 K 0.94889(16) 0.14575(18) 0.00971(17) 0.0310(6) Uani 1 1 d . . .
K16 K 0.6481(2) 0.2602(2) 0.25553(18) 0.0432(7) Uani 1 1 d . . .

loop_
_atom_site_aniso_label
_atom_site_aniso_U_11
_atom_site_aniso_U_22
_atom_site_aniso_U_33
_atom_site_aniso_U_23
_atom_site_aniso_U_13
_atom_site_aniso_U_12
V1A 0.0232(8) 0.0168(8) 0.0119(7) 0.0014(7) 0.0031(6) -0.0010(7)
V2A 0.0193(8) 0.0144(8) 0.0119(7) 0.0001(7) -0.0007(6) -0.0006(7)
O1A 0.024(3) 0.020(3) 0.013(2) -0.002(3) 0.002(3) 0.003(3)
O2A 0.048(5) 0.039(5) 0.018(3) 0.002(3) 0.009(3) 0.019(4)
O3A 0.035(4) 0.017(3) 0.022(3) 0.000(3) -0.005(3) -0.009(3)
O4A 0.031(4) 0.027(4) 0.018(3) 0.012(3) 0.009(3) 0.017(3)
O5A 0.038(4) 0.025(4) 0.006(3) 0.004(3) 0.000(2) -0.012(3)
O6A 0.048(4) 0.031(4) 0.009(3) 0.011(3) -0.008(3) -0.021(4)
O7A 0.041(4) 0.037(4) 0.020(3) -0.004(3) 0.005(3) 0.025(4)
S1A 0.0207(12) 0.0192(12) 0.0146(11) 0.0019(10) 0.0009(9) 0.0090(10)
S2A 0.0220(12) 0.0165(11) 0.0132(10) -0.0007(9) -0.0005(8) -0.0034(10)
O11A 0.019(3) 0.038(4) 0.024(3) 0.002(3) -0.001(3) 0.008(3)
O12A 0.041(5) 0.025(4) 0.039(4) -0.002(3) -0.001(3) -0.012(3)
O21A 0.044(4) 0.012(3) 0.040(4) -0.006(3) 0.002(3) 0.008(3)
O22A 0.029(4) 0.036(4) 0.025(3) 0.001(3) 0.004(3) 0.000(4)
S3A 0.0189(12) 0.0161(12) 0.0191(11) 0.0015(10) -0.0002(9) 0.0018(10)
O31A 0.021(3) 0.033(4) 0.031(4) 0.012(3) -0.005(3) 0.003(3)
O32A 0.022(3) 0.033(4) 0.038(4) -0.008(3) -0.014(3) 0.004(3)
O33A 0.072(6) 0.027(4) 0.045(5) -0.018(4) 0.029(4) 0.008(4)
O34A 0.026(4) 0.031(4) 0.040(4) -0.010(3) 0.010(3) 0.000(3)
S4A 0.0209(12) 0.0172(12) 0.0128(10) -0.0020(10) -0.0006(8) 0.0030(10)
O41A 0.028(4) 0.014(3) 0.012(3) 0.004(3) 0.002(3) -0.005(3)
O42A 0.027(4) 0.041(5) 0.022(4) 0.004(3) -0.006(3) 0.004(4)
O43A 0.042(4) 0.025(4) 0.032(4) -0.006(3) -0.002(3) 0.011(4)
O44A 0.042(5) 0.041(4) 0.017(3) 0.001(3) 0.008(3) 0.021(4)
S5A 0.0266(13) 0.0152(11) 0.0114(10) -0.0009(9) -0.0008(9) -0.0014(10)
O51A 0.037(4) 0.023(4) 0.011(3) -0.007(3) -0.003(3) 0.001(3)
O52A 0.045(4) 0.027(4) 0.020(3) 0.000(3) -0.009(3) 0.014(4)
O53A 0.058(5) 0.023(4) 0.032(4) 0.003(3) -0.001(3) -0.021(4)
O54A 0.025(4) 0.041(5) 0.021(3) -0.015(3) 0.004(3) -0.001(4)
S6A 0.0213(12) 0.0129(11) 0.0175(11) 0.0018(9) 0.0010(9) -0.0032(10)
O61A 0.049(5) 0.034(4) 0.020(3) 0.003(3) 0.009(3) -0.034(4)
O62A 0.036(4) 0.043(5) 0.030(4) 0.012(4) -0.005(3) 0.017(4)
O63A 0.036(4) 0.033(5) 0.057(5) -0.011(4) 0.014(4) 0.007(4)
O64A 0.047(5) 0.029(4) 0.029(4) 0.001(3) -0.007(3) -0.018(4)
V1B 0.0207(8) 0.0144(9) 0.0152(7) 0.0012(7) -0.0026(6) 0.0002(7)
V2B 0.0209(8) 0.0146(8) 0.0152(7) 0.0011(7) 0.0042(6) 0.0008(7)
O1B 0.020(3) 0.021(3) 0.017(3) 0.002(2) 0.004(3) -0.003(4)
O2B 0.037(4) 0.013(3) 0.029(4) 0.012(3) -0.011(3) -0.006(3)
O3B 0.026(4) 0.037(5) 0.024(4) -0.004(3) 0.008(3) 0.008(4)
S1B 0.0258(13) 0.0169(12) 0.0141(11) 0.0021(10) -0.0005(9) -0.0058(11)
O11B 0.022(4) 0.045(5) 0.019(3) 0.003(3) -0.003(3) -0.006(4)
O12B 0.049(4) 0.013(3) 0.028(4) 0.003(3) 0.000(3) -0.005(3)
S2B 0.0208(12) 0.0164(12) 0.0151(11) 0.0025(10) -0.0008(9) 0.0036(11)
O21B 0.026(4) 0.033(4) 0.026(4) -0.002(3) 0.004(3) 0.008(4)
O22B 0.041(4) 0.011(3) 0.044(4) 0.009(3) 0.012(3) 0.003(3)
O4B 0.028(4) 0.022(4) 0.023(3) -0.010(3) 0.012(3) -0.009(3)
O5B 0.023(3) 0.019(3) 0.013(3) -0.002(3) 0.005(3) 0.000(3)
O6B 0.038(4) 0.017(3) 0.021(3) -0.002(3) -0.012(3) 0.006(3)
O7B 0.018(3) 0.022(4) 0.014(3) -0.002(3) 0.005(3) -0.004(3)
S3B 0.0201(12) 0.0155(12) 0.0203(12) 0.0024(10) -0.0010(9) -0.0008(10)
O31B 0.016(3) 0.021(3) 0.030(3) 0.010(3) 0.004(3) -0.002(3)
O32B 0.037(4) 0.032(4) 0.041(4) 0.021(4) -0.001(3) -0.001(4)
O33B 0.027(4) 0.030(4) 0.040(4) -0.009(4) 0.021(3) 0.003(4)
O34B 0.051(5) 0.034(4) 0.026(4) -0.004(3) -0.013(3) -0.013(4)
S4B 0.0285(13) 0.0220(12) 0.0132(10) -0.0020(10) 0.0018(9) -0.0013(12)
O41B 0.032(4) 0.036(4) 0.014(3) 0.001(3) 0.003(3) -0.010(3)
O42B 0.041(4) 0.027(4) 0.040(4) 0.012(3) 0.005(3) 0.003(4)
O43B 0.036(4) 0.047(5) 0.024(4) -0.004(4) 0.006(3) 0.009(4)
O44B 0.037(4) 0.066(6) 0.032(4) -0.017(4) 0.000(3) -0.022(4)
S5B 0.0225(13) 0.0236(14) 0.0146(11) -0.0030(10) -0.0004(9) 0.0046(11)
O51B 0.031(4) 0.109(8) 0.011(3) 0.000(4) 0.003(3) -0.021(5)
O52B 0.072(7) 0.095(8) 0.081(7) -0.067(6) -0.043(5) 0.066(6)
O53B 0.064(6) 0.059(6) 0.070(6) 0.048(5) -0.032(5) -0.026(5)
O54B 0.029(4) 0.027(4) 0.022(3) 0.000(3) -0.005(3) -0.006(3)
S6B 0.0178(12) 0.0158(12) 0.0210(12) 0.0019(10) -0.0001(9) 0.0003(10)
O61B 0.050(5) 0.014(3) 0.050(5) 0.012(3) -0.036(4) -0.004(3)
O62B 0.040(4) 0.022(4) 0.053(5) -0.004(4) -0.024(4) 0.000(4)
O63B 0.048(5) 0.055(6) 0.050(5) -0.025(5) 0.013(4) 0.011(5)
O64B 0.047(5) 0.042(5) 0.039(4) 0.035(4) 0.005(4) -0.008(4)
K1 0.0297(12) 0.0228(12) 0.0249(11) -0.0025(10) -0.0023(9) 0.0019(11)
K2 0.0279(12) 0.0293(13) 0.0236(11) -0.0046(10) -0.0007(9) 0.0049(11)
K3 0.0271(12) 0.0252(12) 0.0263(11) 0.0048(10) 0.0041(9) 0.0027(10)
K4 0.0293(12) 0.0389(15) 0.0272(12) -0.0073(11) 0.0058(10) 0.0050(11)
K5 0.0243(12) 0.0511(17) 0.0303(12) -0.0046(12) 0.0035(9) 0.0010(12)
K6 0.0354(13) 0.0511(17) 0.0249(11) 0.0081(12) -0.0034(10) 0.0097(13)
K7 0.0536(17) 0.074(2) 0.0347(15) 0.0041(15) 0.0087(13) -0.0144(18)
K8 0.0273(12) 0.0221(11) 0.0315(12) 0.0012(10) -0.0003(9) -0.0050(10)
K9 0.0292(12) 0.0343(13) 0.0335(12) 0.0009(11) 0.0031(10) 0.0034(11)
K10 0.0298(13) 0.0213(12) 0.0320(12) -0.0032(10) -0.0062(9) 0.0035(11)
K11 0.0280(12) 0.0308(13) 0.0353(12) -0.0081(11) 0.0067(9) -0.0046(11)
K12 0.0336(13) 0.0327(13) 0.0244(11) 0.0085(10) -0.0013(9) 0.0089(11)
K13 0.0323(13) 0.0226(12) 0.0271(11) 0.0003(10) 0.0067(9) 0.0007(11)
K14 0.0391(14) 0.0492(17) 0.0324(13) 0.0102(12) -0.0004(10) -0.0042(13)
K15 0.0245(12) 0.0280(13) 0.0405(14) -0.0010(11) -0.0003(10) -0.0006(11)
K16 0.0495(16) 0.0435(16) 0.0365(14) 0.0075(12) -0.0127(11) 0.0139(14)

loop_
_atom_type_symbol
_atom_type_description
_atom_type_scat_dispersion_real
_atom_type_scat_dispersion_imag
_atom_type_scat_source
O O 0.0106 0.0060 'International Tables Vol C Tables 4.2.6.8 and 6.1.1.4'
S S 0.1246 0.1234 'International Tables Vol C Tables 4.2.6.8 and 6.1.1.4'
K K 0.2009 0.2494 'International Tables Vol C Tables 4.2.6.8 and 6.1.1.4'
V V 0.3005 0.5294 'International Tables Vol C Tables 4.2.6.8 and 6.1.1.4'

loop_
_geom_angle_atom_site_label_1
_geom_angle_atom_site_label_2
_geom_angle_atom_site_label_3
_geom_angle
_geom_angle_site_symmetry_1
_geom_angle_site_symmetry_3
_geom_angle_publ_flag
O2A V1A O1A 99.1(3) . . ?
O2A V1A O61A 97.7(4) . . ?
O1A V1A O61A 91.9(3) . . ?
O2A V1A O51A 98.3(3) . . ?
O1A V1A O51A 162.3(3) . . ?
O61A V1A O51A 88.9(3) . . ?
O2A V1A O6A 99.7(4) . . ?
O1A V1A O6A 89.7(3) . . ?
O61A V1A O6A 162.1(3) . . ?
O51A V1A O6A 84.2(3) . . ?
O2A V1A O7A 175.0(3) . . ?
O1A V1A O7A 85.8(3) . . ?
O61A V1A O7A 80.9(3) . . ?
O51A V1A O7A 76.9(3) . . ?
O6A V1A O7A 81.4(3) . . ?
O2A V1A K8 128.0(2) . . ?
O1A V1A K8 126.4(2) . . ?
O61A V1A K8 61.3(2) . . ?
O51A V1A K8 40.6(2) . . ?
O6A V1A K8 103.9(2) . . ?
O7A V1A K8 47.17(17) . . ?
O2A V1A K2 26.1(3) . . ?
O1A V1A K2 116.23(19) . . ?
O61A V1A K2 77.8(2) . . ?
O51A V1A K2 81.3(2) . . ?
O6A V1A K2 117.2(2) . . ?
O7A V1A K2 149.59(18) . . ?
K8 V1A K2 102.97(6) . . ?
O2A V1A K12 117.3(3) . 1_655 ?
O1A V1A K12 118.1(2) . 1_655 ?
O61A V1A K12 126.8(2) . 1_655 ?
O51A V1A K12 49.5(2) . 1_655 ?
O6A V1A K12 39.09(19) . 1_655 ?
O7A V1A K12 60.73(19) . 1_655 ?
K8 V1A K12 65.58(5) . 1_655 ?
K2 V1A K12 117.77(6) . 1_655 ?
O3A V2A O1A 98.4(3) . . ?
O3A V2A O31A 94.6(3) . . ?
O1A V2A O31A 95.0(3) . . ?
O3A V2A O41A 98.3(3) . . ?
O1A V2A O41A 162.1(3) . . ?
O31A V2A O41A 90.0(3) . . ?
O3A V2A O4A 96.0(3) . . ?
O1A V2A O4A 88.7(3) . . ?
O31A V2A O4A 168.1(3) . . ?
O41A V2A O4A 83.2(3) . . ?
O3A V2A O5A 177.6(3) . . ?
O1A V2A O5A 83.7(3) . . ?
O31A V2A O5A 86.4(3) . . ?
O41A V2A O5A 79.5(2) . . ?
O4A V2A O5A 82.9(3) . . ?
O3A V2A K3 45.6(2) . 2_755 ?
O1A V2A K3 109.49(19) . 2_755 ?
O31A V2A K3 50.4(2) . 2_755 ?
O41A V2A K3 86.90(19) . 2_755 ?
O4A V2A K3 138.3(2) . 2_755 ?
O5A V2A K3 134.75(17) . 2_755 ?
V1A O1A V2A 148.0(3) . . ?
V1A O2A K2 139.4(4) . . ?
V2A O3A K3 111.4(3) . 2_755 ?
V2A O3A K15 127.8(3) . . ?
K3 O3A K15 107.58(19) 2_755 . ?
S1A O4A V2A 132.5(4) . . ?
S1A O4A K4 101.5(3) . 2_855 ?
V2A O4A K4 123.3(3) . 2_855 ?
S2A O5A V2A 134.9(4) . . ?
S2A O5A K15 118.5(3) . 2_755 ?
V2A O5A K15 103.5(2) . 2_755 ?
S2A O6A V1A 139.7(4) . . ?
S2A O6A K12 101.5(3) . 1_655 ?
V1A O6A K12 114.7(3) . 1_655 ?
S1A O7A V1A 129.6(4) . . ?
S1A O7A K8 125.7(4) . . ?
V1A O7A K8 98.9(2) . . ?
O12A S1A O7A 112.4(4) . . ?
O12A S1A O11A 111.8(5) . . ?
O7A S1A O11A 110.8(4) . . ?
O12A S1A O4A 108.3(4) . . ?
O7A S1A O4A 108.1(4) . . ?
O11A S1A O4A 105.1(4) . . ?
O12A S1A K4 108.4(3) . 2_855 ?
O7A S1A K4 138.8(3) . 2_855 ?
O11A S1A K4 56.4(3) . 2_855 ?
O4A S1A K4 52.0(2) . 2_855 ?
O12A S1A K1 57.0(3) . . ?
O7A S1A K1 123.5(3) . . ?
O11A S1A K1 55.5(3) . . ?
O4A S1A K1 128.3(3) . . ?
K4 S1A K1 83.80(8) 2_855 . ?
O22A S2A O21A 109.7(5) . . ?
O22A S2A O5A 112.4(4) . . ?
O21A S2A O5A 110.5(4) . . ?
O22A S2A O6A 107.0(4) . . ?
O21A S2A O6A 106.9(4) . . ?
O5A S2A O6A 110.1(4) . . ?
O22A S2A K12 55.5(3) . 1_655 ?
O21A S2A K12 109.4(3) . 1_655 ?
O5A S2A K12 139.9(3) . 1_655 ?
O6A S2A K12 53.4(3) . 1_655 ?
O22A S2A K13 59.8(3) . 1_655 ?
O21A S2A K13 50.2(3) . 1_655 ?
O5A S2A K13 124.1(3) . 1_655 ?
O6A S2A K13 125.4(3) . 1_655 ?
K12 S2A K13 85.22(8) 1_655 1_655 ?
O22A S2A K8 107.4(3) . 2_756 ?
O21A S2A K8 42.4(3) . 2_756 ?
O5A S2A K8 138.5(3) . 2_756 ?
O6A S2A K8 67.3(3) . 2_756 ?
K12 S2A K8 74.13(7) 1_655 2_756 ?
K13 S2A K8 68.07(7) 1_655 2_756 ?
S1A O11A K10 154.4(4) . 1_655 ?
S1A O11A K1 99.2(4) . . ?
K10 O11A K1 94.3(2) 1_655 . ?
S1A O11A K4 97.9(3) . 2_855 ?
K10 O11A K4 99.2(2) 1_655 2_855 ?
K1 O11A K4 105.7(2) . 2_855 ?
S1A O12A K6 139.2(4) . . ?
S1A O12A K1 97.9(4) . . ?
K6 O12A K1 100.4(2) . . ?
S1A O12A K15 122.7(4) . . ?
K6 O12A K15 93.5(2) . . ?
K1 O12A K15 90.0(2) . . ?
S2A O21A K14 132.7(4) . . ?
S2A O21A K13 106.0(4) . 1_655 ?
K14 O21A K13 107.1(2) . 1_655 ?
S2A O21A K8 117.6(4) . 2_756 ?
K14 O21A K8 93.9(2) . 2_756 ?
K13 O21A K8 92.0(2) 1_655 2_756 ?
S2A O22A K11 163.0(4) . 1_655 ?
S2A O22A K12 100.1(3) . 1_655 ?
K11 O22A K12 94.6(2) 1_655 1_655 ?
S2A O22A K13 95.5(4) . 1_655 ?
K11 O22A K13 88.8(2) 1_655 1_655 ?
K12 O22A K13 105.0(2) 1_655 1_655 ?
O34A S3A O33A 113.5(5) 2_755 . ?
O34A S3A O32A 110.4(4) 2_755 2_755 ?
O33A S3A O32A 111.8(5) . 2_755 ?
O34A S3A O31A 109.6(4) 2_755 . ?
O33A S3A O31A 107.0(4) . . ?
O32A S3A O31A 104.0(4) 2_755 . ?
O34A S3A K1 54.5(3) 2_755 2_755 ?
O33A S3A K1 147.4(4) . 2_755 ?
O32A S3A K1 58.5(3) 2_755 2_755 ?
O31A S3A K1 105.6(3) . 2_755 ?
O34A S3A K9 124.7(3) 2_755 . ?
O33A S3A K9 66.3(4) . . ?
O32A S3A K9 46.0(3) 2_755 . ?
O31A S3A K9 123.6(3) . . ?
K1 S3A K9 94.73(7) 2_755 . ?
O34A S3A K3 118.1(3) 2_755 2_755 ?
O33A S3A K3 128.3(4) . 2_755 ?
O32A S3A K3 48.0(3) 2_755 2_755 ?
O31A S3A K3 56.4(3) . 2_755 ?
K1 S3A K3 71.24(7) 2_755 2_755 ?
K9 S3A K3 83.43(7) . 2_755 ?
O34A S3A K7 147.0(3) 2_755 . ?
O33A S3A K7 42.0(3) . . ?
O32A S3A K7 101.1(3) 2_755 . ?
O31A S3A K7 70.7(2) . . ?
K1 S3A K7 158.48(10) 2_755 . ?
K9 S3A K7 71.84(8) . . ?
K3 S3A K7 90.15(8) 2_755 . ?
O34A S3A K4 52.6(3) 2_755 1_465 ?
O33A S3A K4 73.3(3) . 1_465 ?

loop_
_geom_bond_atom_site_label_1
_geom_bond_atom_site_label_2
_geom_bond_distance
_geom_bond_site_symmetry_2
_geom_bond_publ_flag
V1A O2A 1.571(7) . ?
V1A O1A 1.782(6) . ?
V1A O61A 1.922(7) . ?
V1A O51A 1.939(6) . ?
V1A O6A 1.981(7) . ?
V1A O7A 2.281(7) . ?
V1A K8 4.033(3) . ?
V1A K2 4.067(3) . ?
V1A K12 4.069(3) 1_655 ?
V2A O3A 1.601(6) . ?
V2A O1A 1.801(7) . ?
V2A O31A 1.895(6) . ?
V2A O41A 1.953(6) . ?
V2A O4A 1.964(6) . ?
V2A O5A 2.209(6) . ?
V2A K3 3.814(3) 2_755 ?
O2A K2 2.744(7) . ?
O3A K3 2.927(6) 2_755 ?
O3A K15 3.046(7) . ?
O4A S1A 1.525(6) . ?
O4A K4 2.692(6) 2_855 ?
O5A S2A 1.465(6) . ?
O5A K15 3.031(6) 2_755 ?
O6A S2A 1.489(6) . ?
O6A K12 2.823(7) 1_655 ?
O7A S1A 1.454(6) . ?
O7A K8 2.993(7) . ?
S1A O12A 1.445(7) . ?
S1A O11A 1.464(6) . ?
S1A K4 3.348(3) 2_855 ?
S1A K1 3.372(3) . ?
S2A O22A 1.444(7) . ?
S2A O21A 1.447(7) . ?
S2A K12 3.444(3) 1_655 ?
S2A K13 3.449(3) 1_655 ?
S2A K8 3.754(3) 2_756 ?
O11A K10 2.639(7) 1_655 ?
O11A K1 2.814(8) . ?
O11A K4 2.817(7) 2_855 ?
O12A K6 2.691(7) . ?
O12A K1 2.855(8) . ?
O12A K15 2.996(7) . ?
O21A K14 2.681(7) . ?
O21A K13 2.756(8) 1_655 ?
O21A K8 2.857(7) 2_756 ?
O22A K11 2.719(7) 1_655 ?
O22A K12 2.884(7) 1_655 ?
O22A K13 2.996(8) 1_655 ?
S3A O34A 1.412(7) 2_755 ?
S3A O33A 1.434(7) . ?
S3A O32A 1.449(6) 2_755 ?
S3A O31A 1.553(7) . ?
S3A K1 3.494(3) 2_755 ?
S3A K9 3.538(3) . ?
S3A K3 3.552(3) 2_755 ?
S3A K7 3.558(3) . ?
S3A K4 3.699(4) 1_465 ?
O31A K3 2.988(7) 2_755 ?
O31A K7 3.380(7) . ?
O32A S3A 1.449(6) 2_745 ?
O32A K9 2.737(7) 2_745 ?
O32A K3 2.799(7) . ?
O32A K1 3.004(7) . ?
O33A K7 2.671(8) . ?
O33A K14 2.859(9) . ?
O33A K9 3.239(9) . ?
O34A S3A 1.412(7) 2_745 ?
O34A K15 2.610(7) . ?
O34A K1 2.911(8) . ?
O34A K4 3.055(8) 2_855 ?
S4A O44A 1.431(7) 2_755 ?
S4A O43A 1.444(8) . ?
S4A O42A 1.452(7) 2_755 ?
S4A O41A 1.526(6) . ?
S4A K1 3.380(3) 2_755 ?
S4A K14 3.520(3) 2_745 ?
S4A K4 3.541(3) 2_855 ?
S4A K15 3.617(4) 2_755 ?
S4A K13 3.775(3) 2_645 ?
O41A K15 2.845(7) 2_755 ?
O41A K4 3.228(7) 2_855 ?
O42A S4A 1.452(7) 2_745 ?
O42A K1 2.769(8) . ?
O42A K3 2.807(7) . ?
O42A K13 2.867(7) 1_645 ?
O43A K14 2.704(8) 2_745 ?
O43A K4 2.842(7) 2_855 ?
O43A K15 2.946(8) . ?
O44A S4A 1.431(7) 2_745 ?
O44A K6 2.829(7) . ?
O44A K1 3.041(8) . ?
O44A K15 3.051(8) . ?
O44A K14 3.324(9) 1_545 ?
S5A O54A 1.442(7) . ?
S5A O53A 1.461(7) . ?
S5A O52A 1.462(7) . ?
S5A O51A 1.544(6) . ?
S5A K13 3.373(3) 2_646 ?
S5A K6 3.392(3) 2_756 ?
S5A K12 3.498(3) 1_655 ?
S5A K8 3.635(3) . ?
O51A K8 2.853(7) . ?
O51A K12 3.172(7) 1_655 ?
O52A K14 2.871(7) 2_746 ?
O52A K13 3.045(8) 2_646 ?
O52A K8 3.106(7) . ?
O52A K6 3.131(8) 2_756 ?
O53A K6 2.670(7) 2_756 ?
O53A K8 2.746(8) 2_756 ?
O53A K12 2.887(8) 1_655 ?
O54A K13 2.762(8) 2_646 ?
O54A K2 2.842(7) . ?
O54A K1 2.870(7) 2_756 ?
S6A O62A 1.442(7) . ?
S6A O63A 1.444(8) . ?
S6A O64A 1.449(7) . ?
S6A O61A 1.516(6) . ?
S6A K5 3.414(3) 2_756 ?
S6A K16 3.472(3) . ?
S6A K13 3.534(3) 2_646 ?
S6A K6 3.667(4) . ?
S6A K8 3.705(3) . ?
S6A K12 3.770(3) 2_646 ?
O61A K16 3.195(7) . ?
O62A K8 2.690(7) . ?
O62A K13 2.801(8) 2_646 ?
O62A K12 2.915(8) 2_646 ?
O63A K2 2.630(8) . ?
O63A K5 2.902(8) 2_756 ?
O63A K13 3.117(8) 2_646 ?
O64A K16 2.737(7) . ?
O64A K5 2.891(8) 2_756 ?
O64A K6 3.015(8) . ?
V1B O2B 1.567(7) . ?
V1B O1B 1.812(7) . ?
V1B O61B 1.895(7) . ?
V1B O51B 1.909(7) . ?
V1B O6B 2.002(7) . ?
V1B O7B 2.214(6) . ?
V1B K2 3.948(3) 2_746 ?
V1B K5 4.017(3) . ?
V2B O3B 1.584(7) . ?
V2B O1B 1.773(7) . ?
V2B O31B 1.892(7) . ?
V2B O41B 1.975(6) . ?
V2B O4B 2.003(7) . ?
V2B O5B 2.179(6) . ?
V2B K3 3.965(3) . ?
V2B K9 3.981(3) 1_645 ?
V2B K4 4.046(3) . ?
O2B K12 2.818(7) 2_746 ?
O2B K6 3.236(7) 1_655 ?
O3B K4 2.623(7) . ?
O3B K14 3.183(7) 1_645 ?
S1B O11B 1.457(7) . ?
S1B O12B 1.464(7) . ?
S1B O7B 1.467(6) . ?
S1B O4B 1.514(6) . ?
S1B K11 3.407(3) 1_645 ?
S1B K5 3.500(3) . ?
S1B K3 3.584(3) . ?
O11B K13 2.687(7) 1_645 ?
O11B K3 2.718(7) . ?
O11B K11 3.005(8) 1_645 ?
O12B K11 2.735(7) 1_645 ?
O12B K7 2.808(8) 1_645 ?
O12B K5 2.819(7) . ?
S2B O21B 1.442(7) . ?
S2B O22B 1.448(7) . ?
S2B O5B 1.484(6) . ?
S2B O6B 1.518(6) . ?
S2B K10 3.352(3) 1_655 ?
S2B K2 3.472(3) 2_746 ?
S2B K9 3.612(3) 2_745 ?
S2B K16 3.791(4) 1_655 ?
O21B K2 2.663(7) 2_746 ?
O21B K1 2.704(7) . ?
O21B K10 2.884(8) 1_655 ?
O22B K16 2.690(8) 1_655 ?
O22B K10 2.792(7) 1_655 ?
O22B K9 2.839(8) 2_745 ?
O4B K9 3.054(7) 1_645 ?
O4B K3 3.289(7) . ?
O5B K3 3.204(7) . ?
O5B K9 3.354(7) 2_745 ?
O6B K2 3.104(7) 2_746 ?
O6B K5 3.393(7) 2_856 ?
O7B K5 3.108(7) . ?
O7B K2 3.256(7) 2_746 ?
S3B O34B 1.435(7) . ?
S3B O33B 1.441(7) . ?
S3B O32B 1.458(7) . ?
S3B O31B 1.527(6) . ?
S3B K15 3.348(3) 1_655 ?
S3B K9 3.488(3) 2_745 ?
S3B K11 3.533(3) 2_745 ?
S3B K16 3.756(4) 1_655 ?
O31B K9 2.942(7) 2_745 ?
O32B K9 2.746(8) 2_745 ?
O32B K3 2.776(8) 2_855 ?
O32B K11 3.111(8) 2_745 ?
O33B K4 2.757(8) . ?
O33B K15 2.840(7) 1_655 ?
O33B K11 2.953(8) 2_745 ?
O34B K6 2.612(7) 1_655 ?
O34B K16 2.938(8) 1_655 ?
O34B K15 3.068(8) 1_655 ?
S4B O44B 1.434(7) . ?
S4B O43B 1.450(7) . ?
S4B O42B 1.452(7) . ?
S4B O41B 1.522(6) . ?
S4B K11 3.375(3) 2_745 ?
S4B K3 3.434(3) . ?
S4B K9 3.646(4) 1_645 ?
S4B K7 3.694(4) 2_745 ?
O41B K3 2.677(7) . ?
O41B K9 3.268(8) 1_645 ?
O42B K11 2.670(7) 2_745 ?
O42B K9 2.786(8) 2_745 ?
O42B K7 2.872(8) 2_745 ?
O43B K10 2.893(7) 2_745 ?
O43B K11 2.974(9) 2_745 ?
O43B K4 3.026(8) . ?
O44B K16 2.567(8) 2_745 ?
O44B K3 2.959(8) . ?
O44B K7 3.359(9) 2_745 ?
S5B O52B 1.420(8) . ?
S5B O53B 1.455(8) . ?
S5B O54B 1.456(7) . ?
S5B O51B 1.501(7) . ?
S5B K10 3.308(3) 2_746 ?
S5B K2 3.418(3) 2_746 ?
S5B K5 3.708(4) 2_856 ?
S5B K7 3.735(4) 2_746 ?
O51B K2 2.843(8) 2_746 ?
O51B K5 3.300(10) . ?
O52B K7 2.550(9) 2_746 ?
O52B K2 2.839(8) 2_746 ?
O52B K5 3.095(13) 2_856 ?
O53B K10 2.671(8) 2_746 ?
O53B K16 2.820(9) 2_746 ?
O53B K5 2.985(10) . ?
O54B K10 2.875(8) 2_746 ?
O54B K12 2.905(7) 2_746 ?
O54B K11 3.056(7) 2_746 ?
S6B O62B 1.442(7) . ?
S6B O63B 1.446(8) . ?
S6B O64B 1.447(7) . ?
S6B O61B 1.520(7) . ?
S6B K8 3.353(3) 2_846 ?
S6B K5 3.517(3) . ?
S6B K10 3.625(3) 2_746 ?
S6B K14 3.660(3) 1_645 ?
O61B K5 3.033(8) . ?
O62B K12 2.679(8) 2_746 ?
O62B K8 2.831(8) 2_846 ?
O62B K10 3.272(9) 2_746 ?
O63B K14 2.755(9) 1_645 ?
O63B K8 2.958(9) 2_846 ?
O63B K7 3.009(9) 1_645 ?
O64B K5 2.730(8) . ?
O64B K2 2.776(8) 1_645 ?
O64B K10 2.905(9) 2_746 ?
K1 O54A 2.870(7) 2_746 ?
K1 S4A 3.380(3) 2_745 ?
K1 S3A 3.494(3) 2_745 ?
K1 K10 4.001(3) 1_655 ?
K2 O21B 2.663(7) 2_756 ?
K2 O64B 2.777(8) 1_465 ?
K2 O52B 2.839(8) 2_756 ?
K2 O51B 2.843(8) 2_756 ?
K2 O6B 3.104(7) 2_756 ?
K2 O7B 3.256(7) 2_756 ?
K2 S5B 3.418(3) 2_756 ?
K2 S2B 3.472(3) 2_756 ?
K2 V1B 3.948(3) 2_756 ?
K3 O32B 2.776(8) 2_845 ?
K3 O3A 2.927(6) 2_745 ?
K3 O31A 2.988(7) 2_745 ?
K3 S3A 3.552(3) 2_745 ?
K4 O4A 2.692(6) 2_845 ?
K4 O11A 2.817(7) 2_845 ?
K4 O43A 2.842(7) 2_845 ?
K4 O34A 3.055(8) 2_845 ?
K4 O41A 3.228(7) 2_845 ?
K4 S1A 3.348(3) 2_845 ?
K4 S4A 3.541(3) 2_845 ?
K4 S3A 3.699(4) 1_645 ?
K4 K14 4.020(3) 1_645 ?
K5 O64A 2.891(8) 2_746 ?
K5 O63A 2.902(8) 2_746 ?
K5 O52B 3.095(13) 2_846 ?
K5 O6B 3.393(7) 2_846 ?
K5 S6A 3.414(3) 2_746 ?
K6 O34B 2.612(7) 1_455 ?
K6 O53A 2.670(8) 2_746 ?
K6 O52A 3.131(8) 2_746 ?
K6 O2B 3.236(7) 1_455 ?
K6 S5A 3.392(3) 2_746 ?
K6 K16 3.866(3) . ?
K6 K12 4.062(3) 2_646 ?
K6 K14 4.124(4) 1_545 ?
K7 O52B 2.550(9) 2_756 ?
K7 O12B 2.808(8) 1_465 ?
K7 O42B 2.872(8) 2_755 ?
K7 O63B 3.009(9) 1_465 ?
K7 O44B 3.359(9) 2_755 ?
K7 S4B 3.693(4) 2_755 ?
K7 S5B 3.735(4) 2_756 ?
K7 K14 4.052(4) . ?
K7 K9 4.163(4) . ?
K8 O53A 2.746(8) 2_746 ?
K8 O62B 2.831(8) 2_856 ?
K8 O21A 2.857(7) 2_746 ?
K8 O63B 2.958(9) 2_856 ?
K8 S6B 3.353(3) 2_856 ?
K8 S2A 3.754(3) 2_746 ?
K9 O32A 2.737(7) 2_755 ?
K9 O32B 2.747(8) 2_755 ?
K9 O42B 2.786(8) 2_755 ?
K9 O22B 2.839(8) 2_755 ?
K9 O31B 2.942(7) 2_755 ?
K9 O4B 3.054(7) 1_465 ?
K9 O41B 3.268(8) 1_465 ?
K9 O5B 3.354(7) 2_755 ?
K9 S3B 3.488(3) 2_755 ?
K9 S2B 3.612(3) 2_755 ?
K10 O11A 2.639(7) 1_455 ?
K10 O53B 2.671(8) 2_756 ?
K10 O22B 2.792(7) 1_455 ?
K10 O54B 2.875(8) 2_756 ?
K10 O21B 2.884(8) 1_455 ?
K10 O43B 2.893(7) 2_755 ?
K10 O64B 2.905(9) 2_756 ?
K10 O62B 3.272(9) 2_756 ?
K10 S5B 3.308(3) 2_756 ?
K10 S2B 3.352(3) 1_455 ?
K10 S6B 3.625(3) 2_756 ?
K10 K1 4.001(3) 1_455 ?
K11 O42B 2.670(7) 2_755 ?
K11 O22A 2.719(7) 1_455 ?
K11 O12B 2.735(7) 1_465 ?
K11 O33B 2.953(8) 2_755 ?
K11 O43B 2.974(9) 2_755 ?
K11 O11B 3.005(8) 1_465 ?
K11 O54B 3.056(7) 2_756 ?
K11 O32B 3.111(8) 2_755 ?
K11 S4B 3.375(3) 2_755 ?
K11 S1B 3.407(3) 1_465 ?
K11 S3B 3.533(3) 2_755 ?
K11 K13 4.004(3) . ?
K12 O62B 2.679(8) 2_756 ?
K12 O2B 2.818(7) 2_756 ?
K12 O6A 2.823(7) 1_455 ?
K12 O22A 2.884(7) 1_455 ?
K12 O53A 2.887(8) 1_455 ?
K12 O54B 2.905(7) 2_756 ?
K12 O62A 2.915(8) 2_656 ?
K12 O51A 3.172(7) 1_455 ?
K12 S2A 3.444(3) 1_455 ?
K12 S5A 3.498(3) 1_455 ?
K12 S6A 3.770(3) 2_656 ?
K12 K6 4.062(3) 2_656 ?
K13 O11B 2.687(7) 1_465 ?
K13 O21A 2.756(8) 1_455 ?
K13 O54A 2.762(8) 2_656 ?
K13 O62A 2.801(8) 2_656 ?
K13 O42A 2.867(7) 1_465 ?
K13 O22A 2.996(8) 1_455 ?
K13 O52A 3.045(8) 2_656 ?
K13 O63A 3.117(8) 2_656 ?
K13 S5A 3.373(3) 2_656 ?
K13 S2A 3.449(3) 1_455 ?
K13 S6A 3.534(3) 2_656 ?
K13 S4A 3.775(3) 2_655 ?
K14 O43A 2.704(8) 2_755 ?
K14 O63B 2.755(9) 1_465 ?
K14 O52A 2.871(7) 2_756 ?
K14 O3B 3.183(7) 1_465 ?
K14 O44A 3.324(9) 1_565 ?
K14 S4A 3.520(3) 2_755 ?
K14 S6B 3.660(3) 1_465 ?
K14 K4 4.020(3) 1_465 ?
K14 K8 4.048(3) 2_756 ?
K15 O33B 2.840(7) 1_455 ?
K15 O41A 2.845(7) 2_745 ?
K15 O5A 3.031(6) 2_745 ?
K15 O34B 3.068(8) 1_455 ?
K15 S3B 3.348(3) 1_455 ?
K15 S4A 3.617(4) 2_745 ?
K16 O44B 2.567(8) 2_755 ?
K16 O22B 2.690(8) 1_455 ?
K16 O53B 2.820(9) 2_756 ?
K16 O34B 2.939(8) 1_455 ?
K16 S3B 3.756(4) 1_455 ?
K16 S2B 3.791(4) 1_455 ?
K16 K5 4.122(4) 2_756 ?
